data_2009464
loop_
_publ_author_name
'Zeng, G.-F.'
'Qin, M.'
'Lin, Y.-H.'
'Xi, S.-Q.'

_publ_section_title
;
 Tribenzylammonium dibenzylammonium tetrachlorocuprate
;
_journal_coden_ASTM ACSCEE
_journal_coeditor_code MU1039
_journal_issue 2
_journal_name_full
;
 Acta Crystallographica, Section C: Crystal Structure Communications
;
_journal_page_first 200
_journal_page_last 202
_journal_paper_doi 10.1107/S0108270193007735
_journal_volume 50
_journal_year 1994
_chemical_formula_moiety 'C35 H38 Cl4 Cu1 N2'
_chemical_formula_sum 'C35 H38 Cl4 Cu N2'
_chemical_formula_weight 692.05
_space_group_IT_number 14
_space_group_name_Hall '-P 2yn'
_space_group_name_H-M_alt 'P 1 21/n 1'
_symmetry_cell_setting monoclinic
_symmetry_space_group_name_Hall '-P 2yn'
_symmetry_space_group_name_H-M 'P 1 21/n 1'
_atom_type_scat_source IntTabIV
_audit_creation_date 92-12-18
_audit_creation_method 'IUCr checking CIFGEN version 1.4'
_cell_angle_alpha 90.
_cell_angle_beta 102.65(3)
_cell_angle_gamma 90.
_cell_formula_units_Z 4
_cell_length_a 11.823(5)
_cell_length_b 14.433(5)
_cell_length_c 20.857(5)
_cell_measurement_reflns_used 25
_cell_measurement_temperature 298
_cell_measurement_theta_max 12.4
_cell_measurement_theta_min 2.3
_cell_volume 3473(2)
_diffrn_measurement_device 'Nicolet R3m/E'
_diffrn_measurement_method \w
_diffrn_radiation_type MoK\a
_diffrn_radiation_wavelength 0.71073
_diffrn_reflns_av_R_equivalents 0.07
_diffrn_reflns_limit_h_max 14
_diffrn_reflns_limit_h_min 0
_diffrn_reflns_limit_k_max 17
_diffrn_reflns_limit_k_min 0
_diffrn_reflns_limit_l_max 24
_diffrn_reflns_limit_l_min -24
_diffrn_reflns_number 5536
_diffrn_reflns_theta_max 48
_diffrn_standards_decay_% +-2
_diffrn_standards_interval_time 70
_diffrn_standards_number 1
_exptl_absorpt_coefficient_mu 0.956
_exptl_absorpt_correction_T_max 0.811
_exptl_absorpt_correction_T_min 0.598
_exptl_absorpt_correction_type empirical
_exptl_crystal_colour 'brownish yellow'
_exptl_crystal_density_diffrn 1.32
_exptl_crystal_description lamina
_exptl_crystal_F_000 1436
_exptl_crystal_size_max 0.62
_exptl_crystal_size_mid 0.46
_exptl_crystal_size_min 0.12
_refine_diff_density_max 0.41
_refine_diff_density_min -0.27
_refine_ls_goodness_of_fit_obs XX
_refine_ls_number_parameters 379
_refine_ls_number_reflns 2132
_refine_ls_R_factor_obs 0.054
_refine_ls_shift/esd_max 0.018
_refine_ls_structure_factor_coef F
_refine_ls_weighting_details 'w = [\s^2^(F)]^-1^'
_refine_ls_weighting_scheme calc
_refine_ls_wR_factor_obs 0.053
_reflns_number_observed 2132
_reflns_number_total 4420
_reflns_observed_criterion I>3\s(I)
_cod_data_source_file mu1039.cif
_cod_data_source_block mu1039_structure_1_of_1
_cod_depositor_comments
;
The following automatic conversions were performed:

'_refine_ls_weighting_scheme' value 'w = [\s^2^(F)]^-1^' was changed
to 'calc'. New tag '_refine_ls_weighting_details' was created. The
value of the new tag was set to 'w = [\s^2^(F)]^-1^'.

Automatic conversion script
Id: cif_fix_values 3143 2015-03-26 13:38:13Z robertas 
;
_cod_original_cell_volume 3472.7
_cod_original_sg_symbol_H-M 'P 21/n'
_cod_original_formula_sum 'C35 H38 Cl4 Cu1 N2'
_cod_database_code 2009464
_chemical_formula_iucr '(C21 H22 N1) ,(C14 H16 N1) ,[Cu1 Cl4]'

loop_
_space_group_symop_id
_space_group_symop_operation_xyz
1 x,y,z
2 -x+1/2,y+1/2,-z+1/2
3 -x,-y,-z
4 x+1/2,-y+1/2,z+1/2

loop_
_atom_site_label
_atom_site_fract_x
_atom_site_fract_y
_atom_site_fract_z
_atom_site_B_iso_or_equiv
Cu .7408(1) .3168(1) .1296(1) .050(1)
Cl(1) .6314(2) .1932(2) .0828(1) .055(1)
Cl(2) .6770(2) .4654(2) .1375(1) .058(1)
Cl(3) .7643(2) .2746(2) .2347(1) .067(1)
Cl(4) .8443(2) .3388(2) .0556(1) .079(1)
C(11) .7606(7) .5864(6) -.0098(4) .062(4)
C(12) .8539(8) .6001(7) -.0394(4) .075(5)
C(13) .8424(7) .6560(7) -.0944(4) .075(4)
C(14) .7403(8) .6965(7) -.1194(4) .074(5)
C(15) .6432(8) .6829(7) -.0903(4) .061(4)
C(16) .6529(7) .6287(6) -.0335(4) .046(4)
C(17) .5530(7) .6113(5) .0002(4) .042(3)
C(21) .8169(8) .7962(7) .0642(4) .071(5)
C(22) .8802(11) .8643(10) .0385(6) .099(6)
C(23) .8281(13) .9349(10) .0066(6) .099(7)
C(24) .7073(11) .9482(7) -.0019(5) .091(6)
C(25) .6416(8) .8791(6) .0250(4) .067(4)
C(26) .6966(6) .8016(7) .0578(4) .053(4)
C(27) .6349(6) .7313(6) .0900(4) .046(3)
N(1) .5279(5) .6961(4) .0390(3) .038(2)
C(31) -.0117(8) .5337(7) .1857(4) .081(5)
C(32) .0473(8) .5838(8) .1444(4) .089(5)
C(33) .0819(8) .6697(7) .1593(5) .091(5)
C(34) .0655(8) .7120(7) .2142(4) .085(5)
C(35) .0064(8) .6636(7) .2571(4) .074(5)
C(36) -.0325(7) .5736(7) .2448(4) .059(4)
C(37) -.0906(7) .5195(7) .2924(4) .064(4)
C(41) -.4394(8) .5863(6) .3531(4) .074(4)
C(42) -.5590(8) .6094(7) .3463(5) .087(5)
C(43) -.6361(9) .5716(7) .2972(5) .099(6)
C(44) -.6037(8) .5076(7) .2554(5) .090(5)
C(45) -.4849(8) .4830(7) .2642(4) .076(5)
C(46) -.4035(8) .5238(6) .3132(4) .054(4)
C(47) -.2754(7) .4954(6) .3242(4) .059(4)
C(51) .3196(7) .8034(6) .0913(4) .063(4)
C(52) .2872(8) .8705(7) .1319(4) .080(5)
C(53) .3306(8) .8669(8) .1984(5) .080(5)
C(54) .4044(9) .8001(7) .2248(4) .073(5)
C(55) .4379(7) .7312(6) .1839(4) .060(4)
C(56) .3993(6) .7323(6) .1164(4) .046(4)
C(57) .4357(7) .6587(5) .0736(4) .049(4)
N(2) -.2194(5) .5506(4) .2782(3) .045(3)
H(1) .5060 .7495 .0132 80
H(11) .7901 .5456 .0264 80
H(12) .9157 .5645 -.0132 80
H(13) .9169 .6553 -.1056 50
H(14) .7123 .7369 -.1560 50
H(15) .5812 .7176 -.1173 50
H(17a) .4850 .5958 -.0327 50
H(17b) .5769 .5614 .0291 50
H(21) .8354 .7397 .0885 50
H(22) .9590 .8431 .0506 50
H(23) .8533 .9869 -.0153 50
H(24) .6518 .9937 -.0224 50
H(25) .5627 .9003 .0146 50
H(27a) .6867 .6825 .1014 50
H(27b) .6124 .7606 .1245 50
H(31) -.0452 .4731 .1852 80
H(32) .0513 .5423 .1090 80
H(33) .1215 .7157 .1393 80
H(34) .0830 .7712 .2351 80
H(35) .0042 .7068 .2918 80
H(37a) .5565 .0371 .1656 50
H(37b) .5878 -.0436 .2168 50
H(41) -.4013 .6238 .3895 80
H(42) -.5616 .6520 .3813 80
H(43) -.7185 .5774 .2821 80
H(44) -.6423 .4720 .2182 80
H(45) -.4821 .4379 .2307 80
H(47a) .7722 -.0625 .1825 50
H(47b) .7417 .0213 .1340 50
H(51) .2778 .8200 .0480 80
H(52) .2353 .9107 .1026 80
H(53) .2966 .9189 .2159 80
H(54) .4443 .7839 .2686 80
H(55) .4894 .6913 .2136 80
H(57a) .4670 .6054 .1026 50
H(57b) .3682 .6359 .0432 50
H(2a) .7549 .0299 .2650 50
H(2b) .7228 .1130 .2160 50

loop_
_geom_angle_atom_site_label_1
_geom_angle_atom_site_label_2
_geom_angle_atom_site_label_3
_geom_angle
_geom_angle_publ_flag
Cl(1) Cu C1(2) 126.5(1) yes
Cl(2) Cu C1(3) 99.0(1) yes
Cl(2) Cu C1(4) 99.1(1) yes
C(12) C(11) C(16) 122.0(8) yes
C(12) C(13) C(14) 119.6(9) yes
C(14) C(15) C(16) 120.8(8) yes
C(11) C(16) C(17) 120.2(7) yes
C(16) C(17) N(1) 111.8(6) yes
C(21) C(22) C(23) 120.7(12) yes
C(23) C(24) C(25) 118.0(10) yes
C(21) C(26) C(25) 116.4(9) yes
C(25) C(26) C(27) 123.0(7) yes
C(17) N(1) C(27) 113.6(5) yes
C(27) N(1) C(57) 110.5(5) yes
C(31) C(32) C(33) 120.1(9) yes
C(33) C(34) C(35) 119.3(9) yes
C(31) C(36) C(35) 115.2(9) yes
C(35) C(36) C(37) 122.2(8) yes
C(42) C(41) C(46) 121.9(8) yes
C(42) C(43) C(44) 121.5(10) yes
C(44) C(45) C(46) 120.0(9) yes
C(41) C(46) C(47) 121.0(7) yes
C(46) C(47) N(2) 108.7(6) yes
C(51) C(52) C(53) 119.8(8) yes
C(53) C(54) C(55) 120.0(8) yes
C(51) C(56) C(55) 115.5(8) yes
C(55) C(56) C(57) 121.4(7) yes
C(37) N(2) C(47) 105.9(6) yes
Cl(1) Cu C1(3) 98.2(1) yes
Cl(1) Cu Cl(4) 99.4(1) yes
Cl(3) Cu C1(4) 139.6(1) yes
C(11) C(12) C(13) 120.5(8) yes
C(13) C(14) C(15) 121.1(8) yes
C(11) C(16) C(15) 116.1(8) yes
C(15) C(16) C(17) 123.7(7) yes
C(22) C(21) C(26) 122.5(9) yes
C(22) C(23) C(24) 121.7(13) yes
C(24) C(25) C(26) 120.7(9) yes
C(21) C(26) C(27) 120.3(8) yes
C(26) C(27) N(1) 108.6(6) yes
C(17) N(1) C(57) 102.0(6) yes
C(32) C(31) C(36) 121.3(9) yes
C(32) C(33) C(34) 122.0(10) yes
C(34) C(35) C(36) 122.0(9) yes
C(31) C(36) C(37) 122.5(9) yes
C(36) C(37) N(2) 106.7(6) yes
C(41) C(42) C(43) 118.6(10) yes
C(43) C(44) C(45) 119.3(8) yes
C(41) C(46) C(45) 118.7(9) yes
C(45) C(46) C(47) 120.2(8) yes
C(52) C(51) C(56) 121.8(7) yes
C(52) C(53) C(54) 120.7(10) yes
C(54) C(55) C(56) 122.0(8) yes
C(51) C(56) C(57) 123.0(7) yes
N(1) C(57) C(56) 110.8(6) yes

loop_
_geom_bond_atom_site_label_1
_geom_bond_atom_site_label_2
_geom_bond_distance
_geom_bond_publ_flag
Cu Cl(1) 2.291(2) yes
Cu Cl(3) 2.233(2) yes
C(11) C(12) 1.391(14) yes
C(12) C(13) 1.384(13) yes
C(14) C(15) 1.425(14) yes
C(16) C(17) 1.521(12) yes
C(21) C(22) 1.410(17) yes
C(22) C(23) 1.296(19) yes
C(24) C(25) 1.450(16) yes
C(26) C(27) 1.493(12) yes
N(1) C(57) 1.531(11) yes
C(31) C(36) 1.428(13) yes
C(33) C(34) 1.349(14) yes
C(35) C(36) 1.383(14) yes
C(37) N(2) 1.552(10) yes
C(41) C(46) 1.358(13) yes
C(43) C(44) 1.381(15) yes
C(45) C(46) 1.374(11) yes
C(47) N(2) 1.507(11) yes
C(51) C(56) 1.413(11) yes
C(53) C(54) 1.335(14) yes
C(55) C(56) 1.381(11) yes
Cu Cl(2) 2.292(2) yes
Cu Cl(4) 2.192(3) yes
C(11) C(16) 1.402(12) yes
C(13) C(14) 1.339(12) yes
C(15) C(16) 1.404(12) yes
C(17) N(1) 1.532(10) yes
C(21) C(26) 1.402(12) yes
C(23) C(24) 1.413(20) yes
C(25) C(26) 1.396(12) yes
C(27) N(1) 1.550(8) yes
C(31) C(32) 1.419(15) yes
C(32) C(33) 1.322(15) yes
C(34) C(35) 1.432(14) yes
C(36) C(37) 1.539(13) yes
C(41) C(42) 1.429(14) yes
C(42) C(43) 1.329(13) yes
C(44) C(45) 1.422(14) yes
C(46) C(47) 1.537(12) yes
C(51) C(52) 1.395(13) yes
C(52) C(53) 1.370(12) yes
C(54) C(55) 1.423(14) yes
C(56) C(57) 1.509(12) yes
